data_2206226
loop_
_publ_author_name
'Anna Katrusiak'
'Andrzej Katrusiak'

_publ_section_title
;6a-Methyl-7-phenylsulfonyl-6-phenylsulfonylmethyl-7,7a-dihydro-6a<i>H</i>-cyclopropa[<i>d</i>][1,2,3]triazolo[4,3-<i>b</i>]pyridazine
 acetone hemisolvate
;
_journal_issue 7
_journal_name_full 'Acta Crystallographica Section E'
_journal_page_first o2142
_journal_page_last o2144
_journal_paper_doi 10.1107/S1600536805018106
_journal_volume 61
_journal_year 2005
_chemical_formula_iupac 'C20 H18 N4 O4 S2, 0.5C3 H6 O'
_chemical_formula_moiety 'C20 H18 N4 O4 S2, 0.5C3 H6 O'
_chemical_formula_sum 'C21.5 H21 N4 O4.5 S2'
_chemical_formula_weight 471.54
_chemical_name_systematic
;
6a-Methyl-7-phenylsulfonyl-6-phenylsulfonylmethyl-7,7a-dihydro-6aH-
cyclopropa[d][1,2,3]triazolo[4,3-b]pyridazine:acetone solvate 2:1
;
_space_group_IT_number 15
_symmetry_cell_setting monoclinic
_symmetry_space_group_name_Hall '-C 2yc'
_symmetry_space_group_name_H-M 'C 1 2/c 1'
_atom_sites_solution_hydrogens geom
_atom_sites_solution_primary direct
_atom_sites_solution_secondary difmap
_cell_angle_alpha 90.00
_cell_angle_beta 127.74(3)
_cell_angle_gamma 90.00
_cell_formula_units_Z 8
_cell_length_a 28.242(6)
_cell_length_b 9.5962(19)
_cell_length_c 21.108(4)
_cell_measurement_reflns_used 1368
_cell_measurement_temperature 293(2)
_cell_measurement_theta_max 28.08
_cell_measurement_theta_min 2.44
_cell_volume 4524(2)
_computing_cell_refinement
;
CrysAlis RED (Oxford Diffraction, 2004)
;
_computing_data_collection
;
CrysAlis CCD (Oxford Diffraction, 2004)
;
_computing_data_reduction
;
CrysAlis RED
;
_computing_molecular_graphics
;
Stereochemical Workstation (Siemens, 1989) and  Mercury (Version 1.3;
Bruno <i>et al.</i>, 2002)
;
_computing_publication_material SHELXL97
_computing_structure_refinement 'SHELXL97 (Sheldrick, 1997)'
_computing_structure_solution 'SHELXS97 (Sheldrick, 1997)'
_diffrn_ambient_temperature 293(2)
_diffrn_measured_fraction_theta_full 0.998
_diffrn_measured_fraction_theta_max 0.998
_diffrn_measurement_device_type 'Kuma KM-4 CCD'
_diffrn_measurement_method '\w scans'
_diffrn_radiation_monochromator graphite
_diffrn_radiation_source 'fine-focus sealed tube'
_diffrn_radiation_type MoK\a
_diffrn_radiation_wavelength 0.71073
_diffrn_reflns_av_R_equivalents 0.1576
_diffrn_reflns_av_sigmaI/netI 0.2453
_diffrn_reflns_limit_h_max 32
_diffrn_reflns_limit_h_min -33
_diffrn_reflns_limit_k_max 11
_diffrn_reflns_limit_k_min -8
_diffrn_reflns_limit_l_max 25
_diffrn_reflns_limit_l_min -24
_diffrn_reflns_number 16780
_diffrn_reflns_theta_full 25.00
_diffrn_reflns_theta_max 25.00
_diffrn_reflns_theta_min 2.44
_diffrn_standards_decay_% 0
_diffrn_standards_number 0
_exptl_absorpt_coefficient_mu 0.274
_exptl_absorpt_correction_type none
_exptl_crystal_colour colourless
_exptl_crystal_density_diffrn 1.385
_exptl_crystal_density_method 'not measured'
_exptl_crystal_description plate
_exptl_crystal_F_000 1968
_exptl_crystal_size_max 0.22
_exptl_crystal_size_mid 0.13
_exptl_crystal_size_min 0.05
_refine_diff_density_max 0.198
_refine_diff_density_min -0.226
_refine_ls_extinction_method none
_refine_ls_goodness_of_fit_ref 0.902
_refine_ls_hydrogen_treatment mixed
_refine_ls_matrix_type full
_refine_ls_number_parameters 300
_refine_ls_number_reflns 3985
_refine_ls_number_restraints 0
_refine_ls_restrained_S_all 0.902
_refine_ls_R_factor_all 0.2284
_refine_ls_R_factor_gt 0.0584
_refine_ls_shift/su_max 0.000
_refine_ls_shift/su_mean 0.000
_refine_ls_structure_factor_coef Fsqd
_refine_ls_weighting_details w=1/[\s^2^(Fo^2^)]
_refine_ls_weighting_scheme calc
_refine_ls_wR_factor_gt 0.0802
_refine_ls_wR_factor_ref 0.1207
_reflns_number_gt 1569
_reflns_number_total 3985
_reflns_threshold_expression I>2\s(I)
_cod_data_source_file lh6417.cif
_cod_data_source_block I
_cod_original_sg_symbol_H-M 'C 2/c'
_cod_original_formula_sum 'C21.50 H21 N4 O4.50 S2'
_cod_database_code 2206226
_cod_database_fobs_code 2206226

loop_
_symmetry_equiv_pos_as_xyz
'x, y, z'
'-x, y, -z+1/2'
'x+1/2, y+1/2, z'
'-x+1/2, y+1/2, -z+1/2'
'-x, -y, -z'
'x, -y, z-1/2'
'-x+1/2, -y+1/2, -z'
'x+1/2, -y+1/2, z-1/2'

loop_
_atom_site_label
_atom_site_fract_x
_atom_site_fract_y
_atom_site_fract_z
_atom_site_U_iso_or_equiv
_atom_site_adp_type
_atom_site_calc_flag
_atom_site_refinement_flags
_atom_site_occupancy
_atom_site_type_symbol
N1 0.3223(2) 0.6313(5) 0.0841(3) 0.0464(14) Uani d . 1 N
N2 0.2701(3) 0.5526(5) 0.0283(3) 0.0513(14) Uani d . 1 N
C3 0.2337(3) 0.5754(7) 0.0456(4) 0.0457(19) Uani d . 1 C
H3 0.199(2) 0.535(4) 0.018(3) 0.024(16) Uiso d . 1 H
N4 0.2575(2) 0.6628(4) 0.1073(3) 0.0324(12) Uani d . 1 N
N5 0.23116(19) 0.7049(4) 0.1419(3) 0.0316(12) Uani d . 1 N
C6 0.2610(3) 0.7943(5) 0.1995(3) 0.0279(14) Uani d . 1 C
C7 0.3221(2) 0.8477(5) 0.2338(3) 0.0268(14) Uani d . 1 C
C8 0.3489(2) 0.7937(6) 0.1937(3) 0.0339(15) Uani d . 1 C
H8A 0.3924 0.7801 0.2280 0.041 Uiso calc R 1 H
C9 0.3126(3) 0.6944(6) 0.1299(3) 0.0320(15) Uani d . 1 C
C10 0.3632(2) 0.8757(5) 0.3246(3) 0.0395(16) Uani d G 1 C
H101 0.4024 0.8847 0.3387 0.051 Uiso d G 1 H
H102 0.3622 0.7963 0.3514 0.051 Uiso d G 1 H
H103 0.3538 0.9583 0.3407 0.051 Uiso d G 1 H
C11 0.2297(2) 0.8435(5) 0.2329(3) 0.0338(15) Uani d . 1 C
H111 0.2590 0.8798 0.2865 0.041 Uiso calc R 1 H
H112 0.2096 0.7653 0.2364 0.041 Uiso calc R 1 H
S12 0.17616(7) 0.97576(15) 0.17108(9) 0.0407(5) Uani d . 1 S
O13 0.15302(16) 1.0249(3) 0.2117(2) 0.0530(12) Uani d . 1 O
O14 0.20384(16) 1.0737(3) 0.1514(2) 0.0512(11) Uani d . 1 O
C15 0.1180(3) 0.8916(6) 0.0819(3) 0.0430(17) Uani d . 1 C
C16 0.1196(3) 0.8810(6) 0.0190(4) 0.0488(17) Uani d . 1 C
H16A 0.1508 0.9222 0.0222 0.059 Uiso calc R 1 H
C17 0.0758(3) 0.8105(7) -0.0491(4) 0.065(2) Uani d . 1 C
H17A 0.0773 0.8035 -0.0918 0.078 Uiso calc R 1 H
C18 0.0299(3) 0.7505(9) -0.0533(5) 0.109(3) Uani d . 1 C
H18A -0.0004 0.7035 -0.0995 0.131 Uiso calc R 1 H
C19 0.0284(3) 0.7595(9) 0.0093(5) 0.118(3) Uani d . 1 C
H19A -0.0030 0.7177 0.0054 0.142 Uiso calc R 1 H
C20 0.0720(3) 0.8287(8) 0.0789(4) 0.081(2) Uani d . 1 C
H20A 0.0709 0.8332 0.1220 0.097 Uiso calc R 1 H
C21 0.3267(2) 0.9409(5) 0.1795(3) 0.0285(14) Uani d . 1 C
H21A 0.2887 0.9584 0.1266 0.034 Uiso calc R 1 H
S22 0.37809(8) 1.08033(16) 0.21937(9) 0.0393(5) Uani d . 1 S
O23 0.35305(18) 1.1943(4) 0.2346(2) 0.0605(13) Uani d . 1 O
O24 0.43637(17) 1.0294(4) 0.2835(2) 0.0535(12) Uani d . 1 O
C25 0.3794(3) 1.1288(6) 0.1399(3) 0.0343(15) Uani d . 1 C
C26 0.4209(3) 1.0718(6) 0.1334(3) 0.0504(17) Uani d . 1 C
H26A 0.4475 1.0042 0.1694 0.060 Uiso calc R 1 H
C27 0.4223(3) 1.1168(8) 0.0722(4) 0.069(2) Uani d . 1 C
H27A 0.4503 1.0799 0.0671 0.083 Uiso calc R 1 H
C28 0.3827(3) 1.2154(7) 0.0195(4) 0.065(2) Uani d . 1 C
H28A 0.3842 1.2459 -0.0210 0.078 Uiso calc R 1 H
C29 0.3405(3) 1.2705(6) 0.0251(4) 0.058(2) Uani d . 1 C
H29A 0.3133 1.3367 -0.0116 0.070 Uiso calc R 1 H
C30 0.3390(3) 1.2267(6) 0.0854(4) 0.0490(18) Uani d . 1 C
H30A 0.3106 1.2631 0.0897 0.059 Uiso calc R 1 H
O32 0.0000 0.8250(8) -0.2500 0.089(3) Uani d S 1 O
C32 0.0000 0.9497(13) -0.2500 0.070(3) Uani d S 1 C
C31 0.0323(4) 1.0308(9) -0.2723(5) 0.122(3) Uani d . 1 C
H31A 0.0464 0.9693 -0.2932 0.183 Uiso d . 1 H
H31B 0.0654 1.0782 -0.2261 0.183 Uiso d . 1 H
H31C 0.0054 1.0981 -0.3127 0.183 Uiso d . 1 H

loop_
_atom_site_aniso_label
_atom_site_aniso_U_11
_atom_site_aniso_U_22
_atom_site_aniso_U_33
_atom_site_aniso_U_12
_atom_site_aniso_U_13
_atom_site_aniso_U_23
N1 0.054(4) 0.053(4) 0.039(3) 0.001(3) 0.033(3) -0.006(3)
N2 0.066(4) 0.052(4) 0.049(4) 0.007(3) 0.042(4) -0.009(3)
C3 0.044(5) 0.037(5) 0.041(5) -0.012(4) 0.018(4) -0.012(4)
N4 0.033(3) 0.033(3) 0.029(3) -0.003(3) 0.018(3) -0.006(2)
N5 0.035(3) 0.035(3) 0.032(3) -0.003(3) 0.024(3) -0.005(2)
C6 0.034(4) 0.029(4) 0.029(4) 0.009(3) 0.023(3) 0.012(3)
C7 0.027(4) 0.028(3) 0.025(3) -0.004(3) 0.015(3) 0.003(3)
C8 0.030(4) 0.047(4) 0.040(4) 0.001(3) 0.029(4) 0.001(3)
C9 0.036(4) 0.037(4) 0.024(4) 0.002(3) 0.019(4) 0.001(3)
C10 0.036(4) 0.053(4) 0.023(4) -0.006(3) 0.015(3) 0.003(3)
C11 0.030(4) 0.046(4) 0.031(4) -0.008(3) 0.022(3) -0.003(3)
S12 0.0483(12) 0.0394(10) 0.0492(11) -0.0012(9) 0.0374(10) -0.0035(9)
O13 0.066(3) 0.048(3) 0.070(3) -0.002(2) 0.055(3) -0.015(2)
O14 0.068(3) 0.036(2) 0.065(3) -0.015(2) 0.049(3) -0.002(2)
C15 0.043(5) 0.050(4) 0.029(4) -0.003(3) 0.019(4) 0.003(3)
C16 0.048(5) 0.057(4) 0.055(5) -0.005(4) 0.038(4) 0.005(4)
C17 0.047(5) 0.108(6) 0.028(5) -0.011(5) 0.018(4) -0.012(4)
C18 0.067(6) 0.203(10) 0.046(6) -0.066(6) 0.028(5) -0.037(6)
C19 0.065(7) 0.223(10) 0.075(7) -0.072(6) 0.047(6) -0.036(7)
C20 0.064(6) 0.140(7) 0.052(5) -0.036(5) 0.042(5) -0.010(5)
C21 0.022(3) 0.047(4) 0.020(3) -0.008(3) 0.014(3) -0.005(3)
S22 0.0418(12) 0.0493(11) 0.0387(11) -0.0137(10) 0.0307(10) -0.0094(9)
O23 0.088(4) 0.050(3) 0.090(4) -0.017(2) 0.078(3) -0.029(2)
O24 0.037(3) 0.086(3) 0.026(2) -0.020(2) 0.013(2) 0.001(2)
C25 0.038(4) 0.038(4) 0.034(4) -0.003(3) 0.025(4) -0.002(3)
C26 0.040(4) 0.076(5) 0.049(4) 0.015(4) 0.034(4) 0.008(4)
C27 0.060(5) 0.114(7) 0.060(5) 0.015(5) 0.051(5) 0.012(5)
C28 0.083(6) 0.085(6) 0.053(5) -0.001(5) 0.055(5) 0.016(4)
C29 0.067(6) 0.048(5) 0.066(6) 0.009(4) 0.044(5) 0.013(4)
C30 0.061(5) 0.050(5) 0.060(5) -0.001(4) 0.049(5) 0.002(4)
O32 0.117(7) 0.064(5) 0.053(5) 0.000 0.035(5) 0.000
C32 0.060(8) 0.086(10) 0.049(7) 0.000 0.025(6) 0.000
C31 0.116(8) 0.119(7) 0.151(9) -0.019(6) 0.092(7) -0.002(6)

loop_
_atom_type_symbol
_atom_type_description
_atom_type_scat_dispersion_real
_atom_type_scat_dispersion_imag
_atom_type_scat_source
C C 0.0033 0.0016 'International Tables Vol C Tables 4.2.6.8 and 6.1.1.4'
H H 0.0000 0.0000 'International Tables Vol C Tables 4.2.6.8 and 6.1.1.4'
N N 0.0061 0.0033 'International Tables Vol C Tables 4.2.6.8 and 6.1.1.4'
O O 0.0106 0.0060 'International Tables Vol C Tables 4.2.6.8 and 6.1.1.4'
S S 0.1246 0.1234 'International Tables Vol C Tables 4.2.6.8 and 6.1.1.4'

loop_
_geom_angle_atom_site_label_1
_geom_angle_atom_site_label_2
_geom_angle_atom_site_label_3
_geom_angle_site_symmetry_1
_geom_angle_site_symmetry_3
_geom_angle
C9 N1 N2 . . 106.2(5)
C3 N2 N1 . . 106.0(5)
N2 C3 N4 . . 111.5(6)
N2 C3 H3 . . 121(3)
N4 C3 H3 . . 128(3)
C3 N4 C9 . . 105.6(5)
C3 N4 N5 . . 125.9(5)
C9 N4 N5 . . 128.4(5)
C6 N5 N4 . . 116.0(4)
N5 C6 C7 . . 125.2(5)
N5 C6 C11 . . 114.6(5)
C7 C6 C11 . . 120.2(5)
C6 C7 C21 . . 116.3(4)
C6 C7 C8 . . 115.6(4)
C21 C7 C8 . . 59.0(3)
C6 C7 C10 . . 115.3(4)
C21 C7 C10 . . 119.3(4)
C8 C7 C10 . . 119.9(5)
C9 C8 C21 . . 117.7(5)
C9 C8 C7 . . 115.5(5)
C21 C8 C7 . . 60.1(3)
C9 C8 H8A . . 117.1
C21 C8 H8A . . 117.1
C7 C8 H8A . . 117.1
N1 C9 N4 . . 110.7(5)
N1 C9 C8 . . 130.2(6)
N4 C9 C8 . . 119.0(5)
C7 C10 H101 . . 104.3
C7 C10 H102 . . 108.9
H101 C10 H102 . . 109.5
C7 C10 H103 . . 115.1
H101 C10 H103 . . 109.5
H102 C10 H103 . . 109.5
C6 C11 S12 . . 111.0(4)
C6 C11 H111 . . 109.4
S12 C11 H111 . . 109.4
C6 C11 H112 . . 109.4
S12 C11 H112 . . 109.4
H111 C11 H112 . . 108.0
O14 S12 O13 . . 118.9(2)
O14 S12 C15 . . 107.9(3)
O13 S12 C15 . . 108.7(3)
O14 S12 C11 . . 108.0(2)
O13 S12 C11 . . 106.8(2)
C15 S12 C11 . . 105.9(3)
C16 C15 C20 . . 120.5(6)
C16 C15 S12 . . 120.7(5)
C20 C15 S12 . . 118.7(5)
C15 C16 C17 . . 120.9(6)
C15 C16 H16A . . 119.6
C17 C16 H16A . . 119.6
C16 C17 C18 . . 119.1(7)
C16 C17 H17A . . 120.4
C18 C17 H17A . . 120.4
C19 C18 C17 . . 120.3(7)
C19 C18 H18A . . 119.9
C17 C18 H18A . . 119.9
C18 C19 C20 . . 122.0(7)
C18 C19 H19A . . 119.0
C20 C19 H19A . . 119.0
C19 C20 C15 . . 117.2(7)
C19 C20 H20A . . 121.4
C15 C20 H20A . . 121.4
C8 C21 C7 . . 60.9(3)
C8 C21 S22 . . 119.8(4)
C7 C21 S22 . . 120.8(4)
C8 C21 H21A . . 114.9
C7 C21 H21A . . 114.9
S22 C21 H21A . . 114.9
O24 S22 O23 . . 119.0(3)
O24 S22 C25 . . 107.9(3)
O23 S22 C25 . . 108.1(3)
O24 S22 C21 . . 109.0(2)
O23 S22 C21 . . 108.0(2)
C25 S22 C21 . . 103.7(2)
C26 C25 C30 . . 120.6(5)
C26 C25 S22 . . 120.4(5)
C30 C25 S22 . . 119.0(5)
C25 C26 C27 . . 118.9(6)
C25 C26 H26A . . 120.6
C27 C26 H26A . . 120.6
C28 C27 C26 . . 119.9(6)
C28 C27 H27A . . 120.1
C26 C27 H27A . . 120.1
C27 C28 C29 . . 121.3(6)
C27 C28 H28A . . 119.4
C29 C28 H28A . . 119.4
C30 C29 C28 . . 119.0(6)
C30 C29 H29A . . 120.5
C28 C29 H29A . . 120.5
C29 C30 C25 . . 120.4(6)
C29 C30 H30A . . 119.8
C25 C30 H30A . . 119.8
O32 C32 C31 . 2_554 121.8(5)
O32 C32 C31 . . 121.8(5)
C31 C32 C31 2_554 . 116.4(11)
C32 C31 H31A . . 109.5(7)
C32 C31 H31B . . 109.5(8)
H31A C31 H31B . . 109.8(8)
C32 C31 H31C . . 109.2(8)
H31A C31 H31C . . 109.4(9)
H31B C31 H31C . . 109.4(8)

loop_
_geom_bond_atom_site_label_1
_geom_bond_atom_site_label_2
_geom_bond_site_symmetry_2
_geom_bond_distance
N1 C9 . 1.305(6)
N1 N2 . 1.416(6)
N2 C3 . 1.303(7)
C3 N4 . 1.334(7)
C3 H3 . 0.88(4)
N4 C9 . 1.354(6)
N4 N5 . 1.383(5)
N5 C6 . 1.294(6)
C6 C7 . 1.495(6)
C6 C11 . 1.505(6)
C7 C21 . 1.518(6)
C7 C8 . 1.529(6)
C7 C10 . 1.540(6)
C8 C9 . 1.443(7)
C8 C21 . 1.500(6)
C8 H8A . 0.9800
C10 H101 . 0.9600
C10 H102 . 0.9600
C10 H103 . 0.9600
C11 S12 . 1.784(5)
C11 H111 . 0.9700
C11 H112 . 0.9700
S12 O14 . 1.438(3)
S12 O13 . 1.439(3)
S12 C15 . 1.763(6)
C15 C16 . 1.360(7)
C15 C20 . 1.397(7)
C16 C17 . 1.369(7)
C16 H16A . 0.9300
C17 C18 . 1.372(8)
C17 H17A . 0.9300
C18 C19 . 1.351(9)
C18 H18A . 0.9300
C19 C20 . 1.379(9)
C19 H19A . 0.9300
C20 H20A . 0.9300
C21 S22 . 1.764(5)
C21 H21A . 0.9800
S22 O24 . 1.433(4)
S22 O23 . 1.441(3)
S22 C25 . 1.764(5)
C25 C26 . 1.373(6)
C25 C30 . 1.379(7)
C26 C27 . 1.386(7)
C26 H26A . 0.9300
C27 C28 . 1.365(8)
C27 H27A . 0.9300
C28 C29 . 1.373(7)
C28 H28A . 0.9300
C29 C30 . 1.364(7)
C29 H29A . 0.9300
C30 H30A . 0.9300
O32 C32 . 1.197(10)
C32 C31 2_554 1.478(8)
C32 C31 . 1.478(8)
C31 H31A . 0.959(8)
C31 H31B . 0.958(9)
C31 H31C . 0.963(9)

loop_
_geom_torsion_atom_site_label_1
_geom_torsion_atom_site_label_2
_geom_torsion_atom_site_label_3
_geom_torsion_atom_site_label_4
_geom_torsion
C9 N1 N2 C3 -0.1(6)
N1 N2 C3 N4 0.5(7)
N2 C3 N4 C9 -0.7(7)
N2 C3 N4 N5 -178.0(5)
C3 N4 N5 C6 -177.6(5)
C9 N4 N5 C6 5.7(7)
N4 N5 C6 C7 -3.7(7)
N4 N5 C6 C11 177.0(4)
N5 C6 C7 C21 68.7(7)
C11 C6 C7 C21 -112.0(5)
N5 C6 C7 C8 2.3(7)
C11 C6 C7 C8 -178.4(4)
N5 C6 C7 C10 -144.5(5)
C11 C6 C7 C10 34.8(6)
C6 C7 C8 C9 -2.1(7)
C21 C7 C8 C9 -108.6(5)
C10 C7 C8 C9 143.1(5)
C6 C7 C8 C21 106.5(5)
C10 C7 C8 C21 -108.2(5)
N2 N1 C9 N4 -0.4(6)
N2 N1 C9 C8 -176.1(5)
C3 N4 C9 N1 0.7(6)
N5 N4 C9 N1 177.8(4)
C3 N4 C9 C8 177.0(5)
N5 N4 C9 C8 -5.9(8)
C21 C8 C9 N1 111.0(6)
C7 C8 C9 N1 179.1(5)
C21 C8 C9 N4 -64.4(6)
C7 C8 C9 N4 3.7(7)
N5 C6 C11 S12 -80.7(5)
C7 C6 C11 S12 100.0(5)
C6 C11 S12 O14 -45.5(4)
C6 C11 S12 O13 -174.5(4)
C6 C11 S12 C15 69.8(5)
O14 S12 C15 C16 25.4(6)
O13 S12 C15 C16 155.6(5)
C11 S12 C15 C16 -90.1(5)
O14 S12 C15 C20 -158.5(5)
O13 S12 C15 C20 -28.3(6)
C11 S12 C15 C20 86.1(6)
C20 C15 C16 C17 1.1(9)
S12 C15 C16 C17 177.2(5)
C15 C16 C17 C18 0.2(10)
C16 C17 C18 C19 -0.9(13)
C17 C18 C19 C20 0.3(15)
C18 C19 C20 C15 0.9(13)
C16 C15 C20 C19 -1.6(11)
S12 C15 C20 C19 -177.7(6)
C9 C8 C21 C7 105.0(5)
C9 C8 C21 S22 -144.1(4)
C7 C8 C21 S22 110.9(4)
C6 C7 C21 C8 -105.4(5)
C10 C7 C21 C8 109.2(5)
C6 C7 C21 S22 145.3(4)
C8 C7 C21 S22 -109.3(5)
C10 C7 C21 S22 -0.1(7)
C8 C21 S22 O24 -20.0(4)
C7 C21 S22 O24 51.8(5)
C8 C21 S22 O23 -150.7(4)
C7 C21 S22 O23 -78.8(5)
C8 C21 S22 C25 94.7(4)
C7 C21 S22 C25 166.6(4)
O24 S22 C25 C26 23.3(5)
O23 S22 C25 C26 153.2(4)
C21 S22 C25 C26 -92.3(5)
O24 S22 C25 C30 -155.5(4)
O23 S22 C25 C30 -25.5(5)
C21 S22 C25 C30 89.0(5)
C30 C25 C26 C27 1.5(9)
S22 C25 C26 C27 -177.2(5)
C25 C26 C27 C28 -0.5(10)
C26 C27 C28 C29 -0.8(11)
C27 C28 C29 C30 0.9(10)
C28 C29 C30 C25 0.2(9)
C26 C25 C30 C29 -1.4(9)
S22 C25 C30 C29 177.3(5)
